data_7704027
loop_
_publ_author_name
'Mukthar, Nishya F. M.'
'Schley, Nathan D.'
'Ung, Ga\"el'

_publ_section_title
;
 Alkali-metal- and halide-free dinuclear mixed-valent samarium and
 europium complexes.
;
_journal_issue 45
_journal_name_full 'Dalton transactions (Cambridge, England : 2003)'
_journal_page_first 16059
_journal_page_last 16061
_journal_paper_doi 10.1039/d0dt01095b
_journal_volume 49
_journal_year 2020
_chemical_formula_moiety 'C40 H56 N4 O2 Sm2, C7 H8'
_chemical_formula_sum 'C47 H64 N4 O2 Sm2'
_chemical_formula_weight 1017.72
_space_group_crystal_system monoclinic
_space_group_IT_number 15
_space_group_name_Hall '-C 2yc'
_space_group_name_H-M_alt 'C 1 2/c 1'
_atom_sites_solution_hydrogens geom
_atom_sites_solution_primary direct
_audit_creation_date 2019-05-20
_audit_creation_method
;
Olex2 1.2
(compiled 2018.05.29 svn.r3508 for OlexSys, GUI svn.r5506)
;
_audit_update_record
;
2020-03-17 deposited with the CCDC.	2020-04-08 downloaded from the CCDC.
;
_cell_angle_alpha 90
_cell_angle_beta 108.706(4)
_cell_angle_gamma 90
_cell_formula_units_Z 8
_cell_length_a 17.9470(8)
_cell_length_b 21.5868(6)
_cell_length_c 23.2649(9)
_cell_measurement_reflns_used 8186
_cell_measurement_temperature 100.01(10)
_cell_measurement_theta_max 73.0950
_cell_measurement_theta_min 3.2950
_cell_volume 8537.1(6)
_computing_cell_refinement 'CrysAlisPro 1.171.38.46 (Rigaku OD, 2015)'
_computing_data_collection 'CrysAlisPro 1.171.38.46 (Rigaku OD, 2015)'
_computing_data_reduction 'CrysAlisPro 1.171.38.46 (Rigaku OD, 2015)'
_computing_molecular_graphics 'Olex2 (Dolomanov et al., 2009)'
_computing_publication_material 'Olex2 (Dolomanov et al., 2009)'
_computing_structure_refinement 'ShelXL (Sheldrick, 2015)'
_computing_structure_solution 'ShelXS (Sheldrick, 2008)'
_diffrn_ambient_environment N~2~
_diffrn_ambient_temperature 100.01(10)
_diffrn_detector 'CCD plate'
_diffrn_detector_area_resol_mean 8.1506
_diffrn_detector_type EosS2
_diffrn_measured_fraction_theta_full 1.000
_diffrn_measured_fraction_theta_max 0.991
_diffrn_measurement_details
;
List of Runs (angles in degrees, time in seconds):

  # Type    Start    End  Width  t~exp~   \w     \q     \k     \f   Frames
#--------------------------------------------------------------------------
  1  \w    -64.00  30.00   1.00    3.00    --  -37.19  77.00  30.00   94
  2  \w   -108.00 -44.00   1.00    3.00    --  -37.19-167.00  46.00   64
  3  \w    -54.00  30.00   1.00    3.00    --  -37.19  57.00  90.00   84
  4  \w    -32.00  56.00   1.00    3.00    --   37.19 -38.00-180.00   88
  5  \w     20.00 104.00   1.00    3.00    --   37.19  57.00  30.00   84
  6  \w      8.00 109.00   1.00    3.00    --   37.19  19.00   0.00  101
  7  \w     23.00  91.00   1.00    3.00    --   37.19-125.00 150.00   68
  8  \w    -30.00  64.00   1.00    3.00    --   37.19 -77.00-180.00   94
  9  \w     41.00 132.00   1.00   10.00    --  111.00 -30.00  90.00   91
 10  \w    100.00 178.00   1.00   10.00    --  111.00 111.00-150.00   78
 11  \w     41.00 116.00   1.00   10.00    --  111.00-111.00  90.00   75
 12  \w     43.00 128.00   1.00   10.00    --  111.00 -45.00-150.00   85
 13  \w     93.00 178.00   1.00   10.00    --  111.00  61.00  90.00   85
 14  \w     90.00 178.00   1.00   10.00    --  111.00  30.00-150.00   88
 15  \w     42.00 109.00   1.00   10.00    --  111.00 -94.00 -30.00   67
 16  \w     44.00 129.00   1.00   10.00    --  111.00 -61.00  90.00   85
 17  \w     42.00 109.00   1.00   10.00    --  111.00 -94.00 -60.00   67
 18  \w     84.00 178.00   1.00   10.00    --  111.00  77.00 150.00   94
 19  \w    -86.00   6.00   1.00    3.00    --  -37.19 116.00 -78.00   92
 20  \w   -105.00 -10.00   1.00    3.00    --  -37.19 -77.00-150.00   95
 21  \w    -30.00  54.00   1.00    3.00    --   37.19 -57.00 -90.00   84
 22  \w     20.00 104.00   1.00    3.00    --   37.19  57.00-120.00   84
 23  \w     10.00 105.00   1.00    3.00    --   37.19  77.00 150.00   95
 24  \w     10.00 105.00   1.00    3.00    --   37.19  77.00  60.00   95
 25  \w     20.00 104.00   1.00    3.00    --   37.19  57.00 150.00   84
 26  \w     18.00 106.00   1.00    3.00    --   37.19  38.00   0.00   88
 27  \w     10.00 105.00   1.00    3.00    --   37.19  77.00 -60.00   95
 28  \w     90.00 156.00   1.00   10.00    --  111.00  30.00 -60.00   66
;
_diffrn_measurement_device 'four-circle diffractometer'
_diffrn_measurement_device_type 'SuperNova, Dual, Cu at zero, EosS2'
_diffrn_measurement_method '\w scans'
_diffrn_orient_matrix_type 'CrysAlisPro convention (1999,Acta A55,543-557)'
_diffrn_orient_matrix_UB_11 0.0630172000
_diffrn_orient_matrix_UB_12 -0.0456294000
_diffrn_orient_matrix_UB_13 0.0373179000
_diffrn_orient_matrix_UB_21 0.0071765000
_diffrn_orient_matrix_UB_22 0.0372261000
_diffrn_orient_matrix_UB_23 0.0580728000
_diffrn_orient_matrix_UB_31 -0.0646648000
_diffrn_orient_matrix_UB_32 -0.0402777000
_diffrn_orient_matrix_UB_33 0.0113529000
_diffrn_radiation_monochromator mirror
_diffrn_radiation_probe x-ray
_diffrn_radiation_type CuK\a
_diffrn_radiation_wavelength 1.54184
_diffrn_reflns_av_unetI/netI 0.0443
_diffrn_reflns_Laue_measured_fraction_full 1.000
_diffrn_reflns_Laue_measured_fraction_max 0.991
_diffrn_reflns_limit_h_max 21
_diffrn_reflns_limit_h_min -22
_diffrn_reflns_limit_k_max 26
_diffrn_reflns_limit_k_min -26
_diffrn_reflns_limit_l_max 28
_diffrn_reflns_limit_l_min -28
_diffrn_reflns_number 9870
_diffrn_reflns_point_group_measured_fraction_full 1.000
_diffrn_reflns_point_group_measured_fraction_max 0.991
_diffrn_reflns_theta_full 67.684
_diffrn_reflns_theta_max 73.402
_diffrn_reflns_theta_min 3.309
_diffrn_source 'micro-focus sealed X-ray tube'
_diffrn_source_type 'SuperNova (Cu) X-ray Source'
_exptl_absorpt_coefficient_mu 20.763
_exptl_absorpt_correction_T_max 0.412
_exptl_absorpt_correction_T_min 0.135
_exptl_absorpt_correction_type gaussian
_exptl_absorpt_process_details
;
CrysAlisPro 1.171.38.46 (Rigaku Oxford Diffraction, 2015)
Numerical absorption correction based on gaussian integration over
			a multifaceted crystal model
Empirical absorption correction using spherical harmonics,
 implemented in SCALE3 ABSPACK scaling algorithm.
;
_exptl_crystal_colour brown
_exptl_crystal_colour_primary brown
_exptl_crystal_density_diffrn 1.584
_exptl_crystal_description block
_exptl_crystal_F_000 4112
_exptl_crystal_size_max 0.159
_exptl_crystal_size_mid 0.122
_exptl_crystal_size_min 0.08
_refine_diff_density_max 1.580
_refine_diff_density_min -2.335
_refine_diff_density_rms 0.174
_refine_ls_extinction_method none
_refine_ls_goodness_of_fit_ref 1.116
_refine_ls_hydrogen_treatment constr
_refine_ls_matrix_type full
_refine_ls_number_parameters 546
_refine_ls_number_reflns 9870
_refine_ls_number_restraints 102
_refine_ls_restrained_S_all 1.110
_refine_ls_R_factor_all 0.0831
_refine_ls_R_factor_gt 0.0659
_refine_ls_shift/su_max 0.001
_refine_ls_shift/su_mean 0.000
_refine_ls_structure_factor_coef Fsqd
_refine_ls_weighting_details 'w=1/[\s^2^(Fo^2^)+(0.1220P)^2^+39.6362P] where P=(Fo^2^+2Fc^2^)/3'
_refine_ls_weighting_scheme calc
_refine_ls_wR_factor_gt 0.1888
_refine_ls_wR_factor_ref 0.2030
_reflns_Friedel_coverage 0.000
_reflns_number_gt 7265
_reflns_number_total 9870
_reflns_threshold_expression 'I > 2\s(I)'
_twin_special_details
;
Component 2 rotated by 179.9816\% 
 around [0.92 0.00 -0.38] (reciprocal) or [1.00 -0.00 0.00] (direct)
;
_cod_data_source_file d0dt01095b2.cif
_cod_data_source_block L2Sm4(mu-O)2(thf)2
_cod_depositor_comments 'Adding full bibliography for 7704024--7704027.cif.'
_cod_database_code 7704027
_shelx_shelxl_version_number 2018/1
_chemical_oxdiff_formula C50H61N4O2Sm2
_shelx_space_group_comment
;
The symmetry employed for this shelxl refinement is uniquely defined
by the following loop, which should always be used as a source of
symmetry information in preference to the above space-group names.
They are only intended as comments.
;
_olex2_refinement_description
;
1. Twinned data refinement
 Scales: 0.5896(19)
 0.4104(19)
2. Fixed Uiso
 At 1.2 times of:
  All C(H) groups, All C(H,H) groups
 At 1.5 times of:
  All C(H,H,H) groups
3. Restrained distances
 O3-C39 \\sim O3-C39A
 with sigma of 0.02
 C39-C40 \\sim C39A-C40A
 with sigma of 0.02
 O3-C40 \\sim O3-C40A
 with sigma of 0.04
 O2-C37 \\sim O2-C37A
 with sigma of 0.02
 C38-C37 \\sim C38A-C37A
 with sigma of 0.02
 O2-C38 \\sim O2-C38A
 with sigma of 0.04
4. Uiso/Uaniso restraints and constraints
O3 \\sim C39 \\sim C39A \\sim C40 \\sim C40A: within 2A with sigma of 0.01 and
sigma for terminal atoms of 0.02
O2 \\sim C37 \\sim C37A \\sim C38 \\sim C38A: within 2A with sigma of 0.01 and
sigma for terminal atoms of 0.02
5. Others
 Sof(C39A)=Sof(H39C)=Sof(H39D)=Sof(C40A)=Sof(H40C)=Sof(H40D)=1-FVAR(1)
 Sof(C39)=Sof(H39A)=Sof(H39B)=Sof(C40)=Sof(H40A)=Sof(H40B)=FVAR(1)
 Sof(C37A)=Sof(H37C)=Sof(H37D)=Sof(C38A)=Sof(H38C)=Sof(H38D)=1-FVAR(2)
 Sof(C37)=Sof(H37A)=Sof(H37B)=Sof(C38)=Sof(H38A)=Sof(H38B)=FVAR(2)
6.a Ternary CH refined with riding coordinates:
 C5(H5), C6(H6), C10(H10), C23(H23), C24(H24), C28(H28)
6.b Secondary CH2 refined with riding coordinates:
 C11(H11A,H11B), C13(H13A,H13B), C15(H15A,H15B), C17(H17A,H17B), C29(H29A,
 H29B), C31(H31A,H31B), C33(H33A,H33B), C35(H35A,H35B), C37(H37A,H37B),
 C37A(H37C,H37D), C38(H38A,H38B), C38A(H38C,H38D), C39(H39A,H39B), C39A(H39C,
 H39D), C40(H40A,H40B), C40A(H40C,H40D)
6.c Aromatic/amide H refined with riding coordinates:
 C1(H1), C19(H19), C42(H42), C43(H43), C44(H44), C45(H45), C46(H46)
6.d Idealised Me refined as rotating group:
 C12(H12A,H12B,H12C), C14(H14A,H14B,H14C), C16(H16A,H16B,H16C), C18(H18A,H18B,
 H18C), C30(H30A,H30B,H30C), C32(H32A,H32B,H32C), C34(H34A,H34B,H34C), C36(H36A,
 H36B,H36C), C47(H47A,H47B,H47C)
;
_olex2_exptl_crystal_mounting_method 'mounted in a polyimide loop'
_olex2_submission_special_instructions 'No special instructions were received'
_oxdiff_exptl_absorpt_empirical_details
;
Empirical correction (ABSPACK) includes:
- Absorption correction using spherical harmonics
- Frame scaling
;
_oxdiff_exptl_absorpt_empirical_full_max 3.011
_oxdiff_exptl_absorpt_empirical_full_min 0.613
_oxdiff_twin_integration_method simultaneous
_oxdiff_twin_items 2

loop_
_space_group_symop_operation_xyz
'x, y, z'
'-x, y, -z+1/2'
'x+1/2, y+1/2, z'
'-x+1/2, y+1/2, -z+1/2'
'-x, -y, -z'
'x, -y, z-1/2'
'-x+1/2, -y+1/2, -z'
'x+1/2, -y+1/2, z-1/2'

loop_
_atom_site_label
_atom_site_type_symbol
_atom_site_fract_x
_atom_site_fract_y
_atom_site_fract_z
_atom_site_U_iso_or_equiv
_atom_site_adp_type
_atom_site_occupancy
_atom_site_site_symmetry_order
_atom_site_calc_flag
_atom_site_refinement_flags_posn
_atom_site_refinement_flags_adp
_atom_site_refinement_flags_occupancy
_atom_site_disorder_assembly
_atom_site_disorder_group
Sm1 Sm 0.000000 0.16137(3) 0.750000 0.0243(2) Uani 1 2 d S T P A .
Sm2 Sm -0.03185(4) -0.03568(3) 0.66437(2) 0.02588(16) Uani 1 1 d . . . . .
Sm3 Sm 0.000000 -0.23112(3) 0.750000 0.0254(2) Uani 1 2 d S T P B .
O1 O 0.0863(5) -0.0354(4) 0.7533(4) 0.0393(18) Uani 1 1 d . . . . .
O2 O 0.000000 0.2815(5) 0.750000 0.049(3) Uani 1 2 d DS TU P . .
O3 O 0.000000 -0.3528(6) 0.750000 0.064(4) Uani 1 2 d DS TU P . .
N1 N -0.0224(6) 0.0974(4) 0.6528(4) 0.029(2) Uani 1 1 d . . . . .
N2 N -0.1339(6) 0.0917(4) 0.7355(4) 0.027(2) Uani 1 1 d . . . . .
N3 N -0.0441(6) -0.1708(3) 0.6515(4) 0.0239(18) Uani 1 1 d . . . . .
N4 N -0.1267(6) -0.1623(4) 0.7549(5) 0.032(2) Uani 1 1 d . . . . .
C1 C 0.1584(8) 0.1869(5) 0.7344(6) 0.034(3) Uani 1 1 d . . . . .
H1 H 0.164567 0.219506 0.710247 0.041 Uiso 1 1 calc R . . A .
C2 C 0.1333(7) 0.1274(5) 0.7151(6) 0.032(3) Uani 1 1 d . . . . .
C3 C 0.1176(8) 0.0981(5) 0.6530(6) 0.035(3) Uani 1 1 d . . . . .
C4 C 0.0315(7) 0.0772(5) 0.6275(6) 0.030(3) Uani 1 1 d . . . . .
C5 C -0.0048(9) 0.0450(5) 0.5740(6) 0.040(3) Uani 1 1 d . . . . .
H5 H 0.020309 0.032926 0.544044 0.048 Uiso 1 1 calc R . . . .
C6 C -0.0888(7) 0.0474(6) 0.5635(6) 0.033(3) Uani 1 1 d . . . . .
H6 H -0.130030 0.038271 0.525092 0.040 Uiso 1 1 calc R . . . .
C7 C -0.0985(7) 0.0811(5) 0.6123(5) 0.030(3) Uani 1 1 d . . . . .
C8 C -0.1738(7) 0.1030(6) 0.6208(6) 0.032(3) Uani 1 1 d . . . . .
C9 C -0.1581(7) 0.1284(6) 0.6847(6) 0.035(3) Uani 1 1 d . . . . .
C10 C -0.1725(6) 0.1885(5) 0.7036(6) 0.034(3) Uani 1 1 d . . . . .
H10 H -0.197117 0.222802 0.676574 0.041 Uiso 1 1 calc R . . A .
C11 C 0.1325(9) 0.1456(6) 0.6079(6) 0.042(3) Uani 1 1 d . . . . .
H11A H 0.182528 0.165857 0.627167 0.051 Uiso 1 1 calc R . . . .
H11B H 0.136629 0.123436 0.572756 0.051 Uiso 1 1 calc R . . . .
C12 C 0.0682(9) 0.1957(6) 0.5861(7) 0.048(4) Uani 1 1 d . . . . .
H12A H 0.018704 0.176305 0.565334 0.071 Uiso 1 1 calc GR . . . .
H12B H 0.081877 0.223572 0.558906 0.071 Uiso 1 1 calc GR . . . .
H12C H 0.063984 0.218345 0.620405 0.071 Uiso 1 1 calc GR . . . .
C13 C 0.1728(8) 0.0421(5) 0.6572(6) 0.037(3) Uani 1 1 d . . . . .
H13A H 0.161489 0.010921 0.683278 0.044 Uiso 1 1 calc R . . . .
H13B H 0.161696 0.024030 0.617104 0.044 Uiso 1 1 calc R . . . .
C14 C 0.2581(9) 0.0582(7) 0.6812(7) 0.051(4) Uani 1 1 d . . . . .
H14A H 0.270956 0.085953 0.653509 0.077 Uiso 1 1 calc GR . . . .
H14B H 0.288991 0.021159 0.685402 0.077 Uiso 1 1 calc GR . . . .
H14C H 0.269169 0.077870 0.720019 0.077 Uiso 1 1 calc GR . . . .
C15 C -0.2322(8) 0.0484(6) 0.6121(7) 0.039(3) Uani 1 1 d . . . . .
H15A H -0.239238 0.030013 0.572614 0.047 Uiso 1 1 calc R . . . .
H15B H -0.208482 0.017135 0.642412 0.047 Uiso 1 1 calc R . . . .
C16 C -0.3121(9) 0.0639(7) 0.6162(8) 0.053(4) Uani 1 1 d . . . . .
H16A H -0.340086 0.089259 0.582227 0.080 Uiso 1 1 calc GR . . . .
H16B H -0.306116 0.085950 0.653202 0.080 Uiso 1 1 calc GR . . . .
H16C H -0.340970 0.026361 0.615685 0.080 Uiso 1 1 calc GR . . . .
C17 C -0.2105(8) 0.1536(6) 0.5726(5) 0.037(3) Uani 1 1 d . . . . .
H17A H -0.233130 0.133416 0.533613 0.044 Uiso 1 1 calc R . . . .
H17B H -0.253151 0.173204 0.582880 0.044 Uiso 1 1 calc R . . . .
C18 C -0.1544(8) 0.2040(6) 0.5657(6) 0.040(3) Uani 1 1 d . . . . .
H18A H -0.182999 0.233790 0.536288 0.059 Uiso 1 1 calc GR . . . .
H18B H -0.113936 0.185673 0.552443 0.059 Uiso 1 1 calc GR . . . .
H18C H -0.130909 0.224116 0.604051 0.059 Uiso 1 1 calc GR . . . .
C19 C 0.1413(8) -0.2590(6) 0.7128(7) 0.037(3) Uani 1 1 d . . . . .
H19 H 0.139500 -0.293384 0.688253 0.044 Uiso 1 1 calc R . . B .
C20 C 0.1157(7) -0.1988(6) 0.6932(5) 0.029(3) Uani 1 1 d . . . . .
C21 C 0.0842(8) -0.1733(5) 0.6300(5) 0.030(3) Uani 1 1 d . . . . .
C22 C -0.0013(7) -0.1506(5) 0.6168(5) 0.027(2) Uani 1 1 d . . . . .
C23 C -0.0468(9) -0.1188(6) 0.5658(5) 0.037(3) Uani 1 1 d . . . . .
H23 H -0.031985 -0.109893 0.529642 0.045 Uiso 1 1 calc R . . . .
C24 C -0.1230(8) -0.1173(5) 0.5691(5) 0.032(3) Uani 1 1 d . . . . .
H24 H -0.170322 -0.105465 0.535933 0.038 Uiso 1 1 calc R . . . .
C25 C -0.1223(7) -0.1489(5) 0.6223(5) 0.029(3) Uani 1 1 d . . . . .
C26 C -0.1898(7) -0.1682(6) 0.6415(5) 0.029(3) Uani 1 1 d . . . . .
C27 C -0.1640(7) -0.1974(6) 0.7035(6) 0.037(3) Uani 1 1 d . . . . .
C28 C -0.1701(7) -0.2576(5) 0.7231(6) 0.032(3) Uani 1 1 d . . . . .
H28 H -0.198818 -0.291344 0.697150 0.038 Uiso 1 1 calc R . . B .
C29 C 0.1372(7) -0.1187(6) 0.6252(6) 0.036(3) Uani 1 1 d . . . . .
H29A H 0.116338 -0.101161 0.584843 0.043 Uiso 1 1 calc R . . . .
H29B H 0.133830 -0.087026 0.653837 0.043 Uiso 1 1 calc R . . . .
C30 C 0.2231(9) -0.1340(7) 0.6370(8) 0.057(4) Uani 1 1 d . . . . .
H30A H 0.228622 -0.157519 0.603508 0.085 Uiso 1 1 calc GR . . . .
H30B H 0.242332 -0.157961 0.673533 0.085 Uiso 1 1 calc GR . . . .
H30C H 0.252800 -0.096368 0.641254 0.085 Uiso 1 1 calc GR . . . .
C31 C 0.0875(9) -0.2225(6) 0.5820(6) 0.041(3) Uani 1 1 d . . . . .
H31A H 0.080726 -0.201619 0.543721 0.049 Uiso 1 1 calc R . . . .
H31B H 0.139304 -0.241359 0.594744 0.049 Uiso 1 1 calc R . . . .
C32 C 0.0259(10) -0.2737(6) 0.5715(7) 0.053(4) Uani 1 1 d . . . . .
H32A H 0.036362 -0.305044 0.545773 0.080 Uiso 1 1 calc GR . . . .
H32B H -0.025453 -0.256596 0.552382 0.080 Uiso 1 1 calc GR . . . .
H32C H 0.028112 -0.291787 0.609709 0.080 Uiso 1 1 calc GR . . . .
C33 C -0.2433(8) -0.1124(5) 0.6421(7) 0.043(3) Uani 1 1 d . . . . .
H33A H -0.212302 -0.081617 0.670064 0.052 Uiso 1 1 calc R . . . .
H33B H -0.260320 -0.093915 0.601969 0.052 Uiso 1 1 calc R . . . .
C34 C -0.3164(9) -0.1273(7) 0.6602(8) 0.058(4) Uani 1 1 d . . . . .
H34A H -0.342800 -0.162646 0.637668 0.087 Uiso 1 1 calc GR . . . .
H34B H -0.351341 -0.092363 0.651326 0.087 Uiso 1 1 calc GR . . . .
H34C H -0.300790 -0.136231 0.702812 0.087 Uiso 1 1 calc GR . . . .
C35 C -0.2397(7) -0.2168(6) 0.5955(6) 0.038(3) Uani 1 1 d . . . . .
H35A H -0.276261 -0.236032 0.612965 0.046 Uiso 1 1 calc R . . . .
H35B H -0.270432 -0.195187 0.559043 0.046 Uiso 1 1 calc R . . . .
C36 C -0.1926(8) -0.2681(6) 0.5772(7) 0.044(3) Uani 1 1 d . . . . .
H36A H -0.228114 -0.298194 0.552578 0.066 Uiso 1 1 calc GR . . . .
H36B H -0.158549 -0.287860 0.612974 0.066 Uiso 1 1 calc GR . . . .
H36C H -0.161536 -0.250443 0.554525 0.066 Uiso 1 1 calc GR . . . .
C37 C 0.0586(17) 0.3218(10) 0.7362(19) 0.050(4) Uani 0.54(4) 1 d D U . A 1
H37A H 0.050461 0.322017 0.692889 0.060 Uiso 0.54(4) 1 calc R . . A 1
H37B H 0.111468 0.306983 0.757013 0.060 Uiso 0.54(4) 1 calc R . . A 1
C37A C 0.0666(16) 0.3255(12) 0.770(2) 0.052(5) Uani 0.46(4) 1 d D U . A 2
H37C H 0.110124 0.311468 0.757206 0.063 Uiso 0.46(4) 1 calc R . . A 2
H37D H 0.084694 0.329381 0.813928 0.063 Uiso 0.46(4) 1 calc R . . A 2
C38 C 0.047(3) 0.3867(11) 0.7580(19) 0.054(5) Uani 0.54(4) 1 d D U . A 1
H38A H 0.064867 0.418471 0.735774 0.065 Uiso 0.54(4) 1 calc R . . A 1
H38B H 0.074151 0.391694 0.801149 0.065 Uiso 0.54(4) 1 calc R . . A 1
C38A C 0.035(3) 0.3873(12) 0.740(2) 0.053(5) Uani 0.46(4) 1 d D U . A 2
H38C H 0.070228 0.421618 0.757291 0.064 Uiso 0.46(4) 1 calc R . . A 2
H38D H 0.022462 0.386403 0.696588 0.064 Uiso 0.46(4) 1 calc R . . A 2
C39 C -0.0238(19) -0.3863(9) 0.6962(11) 0.066(5) Uani 0.67(3) 1 d D U . B 1
H39A H -0.000100 -0.370494 0.667073 0.079 Uiso 0.67(3) 1 calc R . . B 1
H39B H -0.080560 -0.386505 0.678112 0.079 Uiso 0.67(3) 1 calc R . . B 1
C39A C 0.040(3) -0.3909(17) 0.721(3) 0.065(5) Uani 0.33(3) 1 d D U . B 2
H39C H 0.094058 -0.398370 0.746110 0.077 Uiso 0.33(3) 1 calc R . . B 2
H39D H 0.039298 -0.374226 0.682078 0.077 Uiso 0.33(3) 1 calc R . . B 2
C40 C 0.010(2) -0.4548(9) 0.7210(17) 0.067(5) Uani 0.67(3) 1 d D U . B 1
H40A H -0.017014 -0.487460 0.693616 0.080 Uiso 0.67(3) 1 calc R . . B 1
H40B H 0.066255 -0.458009 0.728396 0.080 Uiso 0.67(3) 1 calc R . . B 1
C40A C -0.015(4) -0.4530(16) 0.714(3) 0.065(6) Uani 0.33(3) 1 d D U . B 2
H40C H -0.070814 -0.445703 0.695178 0.078 Uiso 0.33(3) 1 calc R . . B 2
H40D H 0.002729 -0.488171 0.695483 0.078 Uiso 0.33(3) 1 calc R . . B 2
C41 C -0.0980(13) -0.5505(12) 0.5629(11) 0.089(7) Uani 1 1 d . . . . .
C42 C -0.0325(16) -0.5208(12) 0.5582(15) 0.117(10) Uani 1 1 d . . . . .
H42 H 0.012801 -0.541334 0.557679 0.140 Uiso 1 1 calc R . . . .
C43 C -0.0410(16) -0.4564(14) 0.5544(13) 0.117(10) Uani 1 1 d . . . . .
H43 H 0.003655 -0.433148 0.557390 0.141 Uiso 1 1 calc R . . . .
C44 C -0.1107(15) -0.4243(12) 0.5465(11) 0.098(7) Uani 1 1 d . . . . .
H44 H -0.114735 -0.382132 0.537842 0.117 Uiso 1 1 calc R . . . .
C45 C -0.1721(13) -0.4569(14) 0.5519(9) 0.092(8) Uani 1 1 d . . . . .
H45 H -0.217968 -0.436661 0.551469 0.110 Uiso 1 1 calc R . . . .
C46 C -0.1667(16) -0.5224(14) 0.5581(9) 0.103(9) Uani 1 1 d . . . . .
H46 H -0.210029 -0.545503 0.558945 0.123 Uiso 1 1 calc R . . . .
C47 C -0.086(2) -0.6224(13) 0.5675(11) 0.178(17) Uani 1 1 d . . . . .
H47A H -0.067716 -0.634397 0.609465 0.267 Uiso 1 1 calc GR . . . .
H47B H -0.048609 -0.634368 0.548270 0.267 Uiso 1 1 calc GR . . . .
H47C H -0.135645 -0.642473 0.547705 0.267 Uiso 1 1 calc GR . . . .

loop_
_atom_site_aniso_label
_atom_site_aniso_U_11
_atom_site_aniso_U_22
_atom_site_aniso_U_33
_atom_site_aniso_U_23
_atom_site_aniso_U_13
_atom_site_aniso_U_12
Sm1 0.0239(5) 0.0189(4) 0.0315(4) 0.000 0.0110(4) 0.000
Sm2 0.0269(3) 0.0216(3) 0.0311(3) 0.0006(2) 0.0121(3) -0.0005(3)
Sm3 0.0262(5) 0.0197(4) 0.0312(4) 0.000 0.0105(4) 0.000
O1 0.030(4) 0.057(5) 0.036(4) 0.011(4) 0.017(4) 0.008(4)
O2 0.058(8) 0.022(5) 0.075(8) 0.000 0.032(8) 0.000
O3 0.066(9) 0.041(6) 0.086(9) 0.000 0.026(9) 0.000
N1 0.025(5) 0.027(5) 0.041(5) -0.003(4) 0.019(4) 0.010(4)
N2 0.035(5) 0.018(4) 0.032(5) -0.004(4) 0.016(4) -0.004(4)
N3 0.023(5) 0.007(3) 0.043(5) 0.004(3) 0.011(4) 0.000(4)
N4 0.029(5) 0.026(5) 0.037(5) 0.008(4) 0.006(5) -0.006(4)
C1 0.046(8) 0.016(5) 0.043(7) 0.007(5) 0.018(6) 0.001(5)
C2 0.020(6) 0.028(6) 0.051(7) 0.011(5) 0.019(5) 0.001(5)
C3 0.054(8) 0.028(6) 0.037(6) 0.005(5) 0.035(6) 0.010(6)
C4 0.030(7) 0.024(5) 0.041(6) 0.003(5) 0.018(5) -0.001(5)
C5 0.069(10) 0.022(6) 0.036(7) -0.013(5) 0.025(7) -0.012(6)
C6 0.021(6) 0.046(7) 0.034(6) -0.004(5) 0.011(5) -0.006(5)
C7 0.034(7) 0.022(5) 0.032(6) 0.007(5) 0.009(5) -0.004(5)
C8 0.025(6) 0.026(6) 0.047(7) 0.002(5) 0.013(5) -0.003(5)
C9 0.020(6) 0.038(7) 0.048(7) 0.003(6) 0.012(5) -0.003(5)
C10 0.013(5) 0.025(6) 0.063(8) 0.008(6) 0.011(5) 0.009(5)
C11 0.063(10) 0.036(6) 0.033(6) 0.010(5) 0.023(7) -0.007(7)
C12 0.052(9) 0.039(7) 0.055(9) 0.013(6) 0.022(7) -0.006(7)
C13 0.037(7) 0.027(6) 0.051(7) 0.001(5) 0.023(6) 0.001(6)
C14 0.039(8) 0.047(8) 0.071(10) -0.001(7) 0.023(8) 0.005(7)
C15 0.035(7) 0.038(7) 0.045(7) -0.009(6) 0.015(6) -0.005(6)
C16 0.038(8) 0.050(9) 0.068(10) -0.005(8) 0.010(7) -0.011(7)
C17 0.052(8) 0.029(6) 0.026(6) 0.008(5) 0.007(6) 0.002(6)
C18 0.043(8) 0.041(7) 0.039(7) 0.011(5) 0.019(6) 0.010(6)
C19 0.032(7) 0.020(6) 0.055(8) 0.000(5) 0.009(6) 0.008(5)
C20 0.033(7) 0.030(6) 0.029(6) 0.002(5) 0.016(5) 0.002(5)
C21 0.040(7) 0.021(5) 0.034(6) 0.000(5) 0.018(5) 0.005(5)
C22 0.031(7) 0.020(5) 0.034(6) 0.008(5) 0.015(5) 0.003(5)
C23 0.061(9) 0.032(6) 0.021(6) -0.006(5) 0.018(6) -0.003(6)
C24 0.040(7) 0.023(6) 0.024(6) 0.000(4) -0.003(5) -0.008(5)
C25 0.036(7) 0.012(5) 0.032(6) 0.001(4) 0.001(5) -0.003(5)
C26 0.019(6) 0.038(7) 0.031(6) 0.005(5) 0.007(5) 0.006(5)
C27 0.023(6) 0.032(7) 0.058(8) -0.007(6) 0.017(6) -0.003(5)
C28 0.025(6) 0.019(5) 0.050(7) -0.001(5) 0.012(6) 0.001(5)
C29 0.041(8) 0.031(6) 0.045(7) 0.007(5) 0.027(6) -0.002(5)
C30 0.041(9) 0.058(10) 0.079(12) 0.015(9) 0.031(8) 0.011(7)
C31 0.057(9) 0.040(7) 0.025(6) 0.007(5) 0.012(6) 0.007(7)
C32 0.076(11) 0.033(7) 0.047(8) -0.002(6) 0.015(8) 0.024(7)
C33 0.042(8) 0.021(6) 0.061(8) 0.003(6) 0.008(7) -0.002(6)
C34 0.043(9) 0.043(8) 0.094(13) 0.017(8) 0.028(9) -0.006(7)
C35 0.032(7) 0.030(6) 0.046(8) 0.011(6) 0.004(6) -0.008(5)
C36 0.043(9) 0.043(8) 0.043(8) -0.005(6) 0.010(6) -0.001(6)
C37 0.058(9) 0.029(6) 0.074(11) 0.010(7) 0.037(9) 0.005(6)
C37A 0.058(9) 0.031(6) 0.076(11) 0.005(7) 0.035(9) 0.008(6)
C38 0.058(9) 0.036(7) 0.077(12) 0.010(8) 0.033(10) 0.010(6)
C38A 0.060(10) 0.035(7) 0.075(12) 0.010(8) 0.037(10) 0.006(7)
C39 0.075(10) 0.034(7) 0.085(10) -0.002(6) 0.020(10) 0.000(7)
C39A 0.072(11) 0.035(7) 0.086(10) -0.003(7) 0.025(10) 0.003(7)
C40 0.076(12) 0.034(7) 0.087(11) -0.006(7) 0.023(10) 0.002(8)
C40A 0.075(12) 0.033(8) 0.085(11) -0.005(7) 0.022(11) 0.003(8)
C41 0.057(13) 0.12(2) 0.096(16) -0.030(14) 0.033(11) -0.028(13)
C42 0.089(19) 0.087(18) 0.18(3) -0.013(18) 0.06(2) 0.005(14)
C43 0.085(19) 0.12(2) 0.14(3) 0.008(19) 0.033(17) 0.029(17)
C44 0.082(17) 0.096(17) 0.099(18) -0.007(14) 0.007(14) 0.005(14)
C45 0.058(13) 0.15(2) 0.068(13) -0.030(14) 0.022(10) -0.016(16)
C46 0.102(19) 0.14(2) 0.067(13) -0.018(14) 0.033(13) -0.057(19)
C47 0.29(5) 0.13(3) 0.065(16) -0.006(16) -0.01(2) -0.09(3)

loop_
_atom_type_symbol
_atom_type_description
_atom_type_scat_dispersion_real
_atom_type_scat_dispersion_imag
_atom_type_scat_source
C C 0.0181 0.0091 'International Tables Vol C Tables 4.2.6.8 and 6.1.1.4'
H H 0.0000 0.0000 'International Tables Vol C Tables 4.2.6.8 and 6.1.1.4'
N N 0.0311 0.0180 'International Tables Vol C Tables 4.2.6.8 and 6.1.1.4'
O O 0.0492 0.0322 'International Tables Vol C Tables 4.2.6.8 and 6.1.1.4'
Sm Sm -5.3236 12.2178 'International Tables Vol C Tables 4.2.6.8 and 6.1.1.4'

loop_
_exptl_crystal_face_index_h
_exptl_crystal_face_index_k
_exptl_crystal_face_index_l
_exptl_crystal_face_perp_dist
0 -4 -14 0.0455
-10 7 7 0.0605
10 -7 -7 0.0605
9 8 -8 0.0535
3 -11 -9 0.0370
0 4 14 0.0345
4 -7 9 0.0478
-4 -13 2 0.0497
4 13 -2 0.0497

loop_
_geom_angle_atom_site_label_1
_geom_angle_atom_site_label_2
_geom_angle_atom_site_label_3
_geom_angle
_geom_angle_site_symmetry_1
_geom_angle_site_symmetry_3
_geom_angle_publ_flag
O2 Sm1 N2 123.00(19) . . ?
O2 Sm1 N2 123.00(19) . 2_556 ?
O2 Sm1 C1 79.5(2) . . ?
O2 Sm1 C2 104.9(2) . 2_556 ?
O2 Sm1 C2 104.9(2) . . ?
O2 Sm1 C9 104.5(3) . . ?
O2 Sm1 C9 104.5(3) . 2_556 ?
O2 Sm1 C10 78.7(2) . 2_556 ?
O2 Sm1 C10 78.7(2) . . ?
N1 Sm1 O2 122.5(2) 2_556 . ?
N1 Sm1 O2 122.5(2) . . ?
N1 Sm1 N1 115.0(4) 2_556 . ?
N1 Sm1 N2 72.5(3) 2_556 . ?
N1 Sm1 N2 72.5(3) . 2_556 ?
N1 Sm1 N2 73.4(3) . . ?
N1 Sm1 N2 73.4(3) 2_556 2_556 ?
N1 Sm1 C1 83.1(3) . . ?
N1 Sm1 C1 108.3(3) 2_556 . ?
N1 Sm1 C2 61.4(3) 2_556 2_556 ?
N1 Sm1 C2 61.4(3) . . ?
N1 Sm1 C2 101.7(3) 2_556 . ?
N1 Sm1 C2 101.7(3) . 2_556 ?
N1 Sm1 C9 100.6(3) . 2_556 ?
N1 Sm1 C9 63.1(3) . . ?
N1 Sm1 C9 100.6(3) 2_556 . ?
N1 Sm1 C9 63.1(3) 2_556 2_556 ?
N1 Sm1 C10 106.0(3) 2_556 . ?
N1 Sm1 C10 86.3(3) . . ?
N1 Sm1 C10 106.0(3) . 2_556 ?
N1 Sm1 C10 86.3(3) 2_556 2_556 ?
N2 Sm1 N2 114.0(4) . 2_556 ?
N2 Sm1 C1 45.6(3) 2_556 . ?
N2 Sm1 C1 153.8(3) . . ?
N2 Sm1 C2 126.9(3) 2_556 2_556 ?
N2 Sm1 C2 126.9(3) . . ?
N2 Sm1 C2 28.4(3) . 2_556 ?
N2 Sm1 C2 28.4(3) 2_556 . ?
N2 Sm1 C9 127.5(3) 2_556 . ?
N2 Sm1 C9 127.5(3) . 2_556 ?
N2 Sm1 C9 28.3(3) 2_556 2_556 ?
N2 Sm1 C9 28.3(3) . . ?
N2 Sm1 C10 155.5(3) . 2_556 ?
N2 Sm1 C10 45.9(3) . . ?
N2 Sm1 C10 155.5(3) 2_556 . ?
N2 Sm1 C10 45.9(3) 2_556 2_556 ?
C2 Sm1 C1 27.1(3) . . ?
C2 Sm1 C1 169.7(4) 2_556 . ?
C2 Sm1 C2 150.2(5) 2_556 . ?
C2 Sm1 C10 144.2(4) 2_556 2_556 ?
C2 Sm1 C10 44.7(4) . 2_556 ?
C2 Sm1 C10 144.2(4) . . ?
C2 Sm1 C10 44.7(4) 2_556 . ?
C9 Sm1 C1 45.3(3) 2_556 . ?
C9 Sm1 C1 142.6(4) . . ?
C9 Sm1 C2 124.5(4) 2_556 2_556 ?
C9 Sm1 C2 124.5(4) . . ?
C9 Sm1 C2 46.0(4) . 2_556 ?
C9 Sm1 C2 46.0(4) 2_556 . ?
C9 Sm1 C9 151.1(5) . 2_556 ?
C9 Sm1 C10 28.0(3) . . ?
C9 Sm1 C10 168.8(4) 2_556 . ?
C9 Sm1 C10 28.0(3) 2_556 2_556 ?
C9 Sm1 C10 168.8(4) . 2_556 ?
C10 Sm1 C1 26.6(3) 2_556 . ?
C10 Sm1 C1 145.4(3) . . ?
C10 Sm1 C10 157.4(5) 2_556 . ?
O1 Sm2 O1 77.9(3) 2_556 . ?
O1 Sm2 N1 90.9(3) . . ?
O1 Sm2 N1 97.0(3) 2_556 . ?
O1 Sm2 N3 96.0(3) . . ?
O1 Sm2 N3 92.7(3) 2_556 . ?
O1 Sm2 C4 121.6(3) 2_556 . ?
O1 Sm2 C4 86.2(3) . . ?
O1 Sm2 C5 141.4(3) 2_556 . ?
O1 Sm2 C5 108.2(4) . . ?
O1 Sm2 C6 121.3(3) 2_556 . ?
O1 Sm2 C6 132.6(3) . . ?
O1 Sm2 C7 119.0(3) . . ?
O1 Sm2 C7 96.5(3) 2_556 . ?
O1 Sm2 C22 96.2(3) . . ?
O1 Sm2 C22 119.3(3) 2_556 . ?
O1 Sm2 C23 121.0(4) . . ?
O1 Sm2 C23 132.9(3) 2_556 . ?
O1 Sm2 C24 140.8(3) . . ?
O1 Sm2 C24 109.6(3) 2_556 . ?
O1 Sm2 C25 121.6(3) . . ?
O1 Sm2 C25 86.8(3) 2_556 . ?
N1 Sm2 N3 169.1(3) . . ?
N1 Sm2 C4 26.9(3) . . ?
N1 Sm2 C25 147.3(3) . . ?
C4 Sm2 N3 145.1(3) . . ?
C5 Sm2 N1 46.0(3) . . ?
C5 Sm2 N3 123.4(3) . . ?
C5 Sm2 C4 27.6(3) . . ?
C5 Sm2 C24 89.8(3) . . ?
C5 Sm2 C25 117.8(3) . . ?
C6 Sm2 N1 47.2(3) . . ?
C6 Sm2 N3 122.9(3) . . ?
C6 Sm2 C4 46.5(3) . . ?
C6 Sm2 C5 29.2(4) . . ?
C6 Sm2 C7 28.3(3) . . ?
C6 Sm2 C24 77.8(3) . . ?
C6 Sm2 C25 103.6(3) . . ?
C7 Sm2 N1 28.7(3) . . ?
C7 Sm2 N3 144.9(3) . . ?
C7 Sm2 C4 45.4(4) . . ?
C7 Sm2 C5 46.4(4) . . ?
C7 Sm2 C24 98.8(3) . . ?
C7 Sm2 C25 118.6(3) . . ?
C22 Sm2 N1 143.7(3) . . ?
C22 Sm2 N3 27.1(3) . . ?
C22 Sm2 C4 118.1(3) . . ?
C22 Sm2 C5 98.3(3) . . ?
C22 Sm2 C6 106.8(3) . . ?
C22 Sm2 C7 134.8(3) . . ?
C22 Sm2 C23 28.2(3) . . ?
C22 Sm2 C24 45.7(4) . . ?
C22 Sm2 C25 45.2(3) . . ?
C23 Sm2 N1 122.8(3) . . ?
C23 Sm2 N3 46.3(3) . . ?
C23 Sm2 C4 103.5(3) . . ?
C23 Sm2 C5 77.9(3) . . ?
C23 Sm2 C6 79.6(3) . . ?
C23 Sm2 C7 107.0(4) . . ?
C23 Sm2 C24 28.1(4) . . ?
C23 Sm2 C25 46.1(4) . . ?
C24 Sm2 N1 124.6(3) . . ?
C24 Sm2 N3 46.4(3) . . ?
C24 Sm2 C4 117.4(3) . . ?
C24 Sm2 C25 28.1(3) . . ?
C25 Sm2 N3 28.2(3) . . ?
C25 Sm2 C4 145.4(3) . . ?
O3 Sm3 N4 122.69(18) . 2_556 ?
O3 Sm3 N4 122.69(18) . . ?
O3 Sm3 C19 78.4(2) . . ?
O3 Sm3 C20 104.0(2) . 2_556 ?
O3 Sm3 C20 104.0(2) . . ?
O3 Sm3 C27 104.6(3) . . ?
O3 Sm3 C27 104.6(3) . 2_556 ?
O3 Sm3 C28 78.9(2) . . ?
O3 Sm3 C28 78.9(2) . 2_556 ?
N3 Sm3 O3 120.97(18) . . ?
N3 Sm3 O3 120.97(18) 2_556 . ?
N3 Sm3 N3 118.1(4) 2_556 . ?
N3 Sm3 N4 73.0(3) 2_556 . ?
N3 Sm3 N4 74.7(3) 2_556 2_556 ?
N3 Sm3 N4 73.0(3) . 2_556 ?
N3 Sm3 N4 74.7(3) . . ?
N3 Sm3 C19 83.7(3) . . ?
N3 Sm3 C19 108.5(4) 2_556 . ?
N3 Sm3 C20 103.2(3) 2_556 . ?
N3 Sm3 C20 61.5(3) . . ?
N3 Sm3 C20 61.5(3) 2_556 2_556 ?
N3 Sm3 C20 103.2(3) . 2_556 ?
N3 Sm3 C27 101.2(3) . 2_556 ?
N3 Sm3 C27 62.9(4) . . ?
N3 Sm3 C27 62.9(4) 2_556 2_556 ?
N3 Sm3 C27 101.2(3) 2_556 . ?
N3 Sm3 C28 107.0(3) 2_556 . ?
N3 Sm3 C28 84.6(3) . . ?
N3 Sm3 C28 107.0(3) . 2_556 ?
N3 Sm3 C28 84.6(3) 2_556 2_556 ?
N4 Sm3 N4 114.6(4) 2_556 . ?
N4 Sm3 C19 155.5(3) . . ?
N4 Sm3 C19 46.2(3) 2_556 . ?
N4 Sm3 C20 128.0(3) . . ?
N4 Sm3 C20 128.0(3) 2_556 2_556 ?
N4 Sm3 C20 28.7(3) 2_556 . ?
N4 Sm3 C20 28.7(3) . 2_556 ?
N4 Sm3 C27 127.3(3) 2_556 . ?
N4 Sm3 C27 127.3(3) . 2_556 ?
N4 Sm3 C27 28.5(3) . . ?
N4 Sm3 C27 28.5(3) 2_556 2_556 ?
N4 Sm3 C28 154.6(3) 2_556 . ?
N4 Sm3 C28 154.6(3) . 2_556 ?
N4 Sm3 C28 45.9(3) 2_556 2_556 ?
N4 Sm3 C28 45.9(3) . . ?
C20 Sm3 C19 169.6(4) 2_556 . ?
C20 Sm3 C19 27.6(3) . . ?
C20 Sm3 C20 152.0(5) . 2_556 ?
C20 Sm3 C27 124.4(3) 2_556 2_556 ?
C20 Sm3 C27 46.6(3) 2_556 . ?
C20 Sm3 C27 124.4(3) . . ?
C20 Sm3 C27 46.6(3) . 2_556 ?
C20 Sm3 C28 142.5(3) 2_556 2_556 ?
C20 Sm3 C28 142.5(3) . . ?
C20 Sm3 C28 45.6(3) 2_556 . ?
C20 Sm3 C28 45.6(3) . 2_556 ?
C27 Sm3 C19 45.7(4) 2_556 . ?
C27 Sm3 C19 143.1(4) . . ?
C27 Sm3 C27 150.7(5) 2_556 . ?
C27 Sm3 C28 169.8(4) . 2_556 ?
C27 Sm3 C28 27.5(3) 2_556 2_556 ?
C27 Sm3 C28 27.5(3) . . ?
C27 Sm3 C28 169.8(4) 2_556 . ?
C28 Sm3 C19 144.1(3) . . ?
C28 Sm3 C19 27.5(3) 2_556 . ?
C28 Sm3 C28 157.8(4) . 2_556 ?
Sm2 O1 Sm2 102.1(3) 2_556 . ?
C37 O2 Sm1 126.0(10) 2_556 . ?
C37 O2 Sm1 126.0(10) . . ?
C37 O2 C37 108(2) 2_556 . ?
C37 O2 C37A 29.8(16) 2_556 2_556 ?
C37 O2 C37A 96.6(16) . 2_556 ?
C37A O2 Sm1 129.9(12) 2_556 . ?
C37A O2 Sm1 129.9(12) . . ?
C37A O2 C37A 100(2) 2_556 . ?
C39 O3 Sm3 121.4(10) 2_556 . ?
C39 O3 Sm3 121.4(10) . . ?
C39 O3 C39 117(2) . 2_556 ?
C39 O3 C39A 94(3) . 2_556 ?
C39 O3 C39A 47(2) 2_556 2_556 ?
C39A O3 Sm3 125.9(19) 2_556 . ?
C39A O3 Sm3 125.9(19) . . ?
Sm1 N1 Sm2 116.7(4) . . ?
C4 N1 Sm1 128.5(8) . . ?
C4 N1 Sm2 77.9(6) . . ?
C4 N1 C7 107.3(10) . . ?
C7 N1 Sm1 124.0(7) . . ?
C7 N1 Sm2 75.2(6) . . ?
C2 N2 Sm1 79.6(6) 2_556 . ?
C9 N2 Sm1 79.2(6) . . ?
C9 N2 C2 108.0(10) . 2_556 ?
Sm3 N3 Sm2 115.3(3) . . ?
C22 N3 Sm2 72.7(6) . . ?
C22 N3 Sm3 129.3(8) . . ?
C22 N3 C25 105.6(9) . . ?
C25 N3 Sm2 75.5(5) . . ?
C25 N3 Sm3 125.1(7) . . ?
C20 N4 Sm3 80.9(6) 2_556 . ?
C27 N4 Sm3 81.2(7) . . ?
C27 N4 C20 109.3(9) . 2_556 ?
C2 C1 Sm1 69.6(7) . . ?
C10 C1 Sm1 75.2(7) 2_556 . ?
C10 C1 C2 107.1(11) 2_556 . ?
N2 C2 Sm1 72.0(6) 2_556 . ?
N2 C2 C1 109.4(11) 2_556 . ?
N2 C2 C3 120.6(10) 2_556 . ?
C1 C2 Sm1 83.4(7) . . ?
C1 C2 C3 129.5(11) . . ?
C3 C2 Sm1 117.5(8) . . ?
C2 C3 C4 110.2(9) . . ?
C2 C3 C11 110.4(10) . . ?
C2 C3 C13 110.3(10) . . ?
C4 C3 C11 107.7(11) . . ?
C4 C3 C13 109.9(10) . . ?
C13 C3 C11 108.3(10) . . ?
N1 C4 Sm2 75.1(6) . . ?
N1 C4 C3 120.6(10) . . ?
N1 C4 C5 110.7(11) . . ?
C3 C4 Sm2 124.7(7) . . ?
C5 C4 Sm2 74.5(7) . . ?
C5 C4 C3 128.1(11) . . ?
C4 C5 Sm2 77.8(7) . . ?
C4 C5 C6 107.3(11) . . ?
C6 C5 Sm2 74.7(7) . . ?
C5 C6 Sm2 76.2(7) . . ?
C7 C6 Sm2 76.5(7) . . ?
C7 C6 C5 105.8(11) . . ?
N1 C7 Sm2 76.1(6) . . ?
N1 C7 C8 122.8(10) . . ?
C6 C7 Sm2 75.2(7) . . ?
C6 C7 N1 108.7(11) . . ?
C6 C7 C8 128.3(11) . . ?
C8 C7 Sm2 119.2(7) . . ?
C7 C8 C9 110.4(10) . . ?
C7 C8 C15 110.0(10) . . ?
C7 C8 C17 108.4(10) . . ?
C9 C8 C15 108.0(10) . . ?
C9 C8 C17 110.8(10) . . ?
C15 C8 C17 109.2(11) . . ?
N2 C9 Sm1 72.5(6) . . ?
N2 C9 C8 122.6(11) . . ?
N2 C9 C10 107.5(11) . . ?
C8 C9 Sm1 116.9(7) . . ?
C10 C9 Sm1 81.7(7) . . ?
C10 C9 C8 129.5(12) . . ?
C1 C10 Sm1 78.3(7) 2_556 . ?
C1 C10 C9 108.0(11) 2_556 . ?
C9 C10 Sm1 70.3(6) . . ?
C12 C11 C3 114.4(11) . . ?
C14 C13 C3 113.6(11) . . ?
C16 C15 C8 116.1(11) . . ?
C18 C17 C8 115.9(11) . . ?
C20 C19 Sm3 71.9(7) . . ?
C20 C19 C28 107.1(12) . 2_556 ?
C28 C19 Sm3 75.4(8) 2_556 . ?
N4 C20 Sm3 70.4(6) 2_556 . ?
N4 C20 C19 107.4(10) 2_556 . ?
N4 C20 C21 122.8(10) 2_556 . ?
C19 C20 Sm3 80.5(7) . . ?
C19 C20 C21 129.8(11) . . ?
C21 C20 Sm3 116.0(8) . . ?
C20 C21 C22 110.5(10) . . ?
C20 C21 C29 107.8(11) . . ?
C20 C21 C31 111.3(10) . . ?
C22 C21 C31 109.7(11) . . ?
C29 C21 C22 109.8(9) . . ?
C29 C21 C31 107.7(10) . . ?
N3 C22 Sm2 80.3(6) . . ?
N3 C22 C21 119.8(10) . . ?
N3 C22 C23 112.2(11) . . ?
C21 C22 Sm2 120.2(7) . . ?
C23 C22 Sm2 76.5(7) . . ?
C23 C22 C21 127.1(11) . . ?
C22 C23 Sm2 75.3(7) . . ?
C22 C23 C24 106.5(11) . . ?
C24 C23 Sm2 77.4(7) . . ?
C23 C24 Sm2 74.5(7) . . ?
C23 C24 C25 107.6(11) . . ?
C25 C24 Sm2 77.2(6) . . ?
N3 C25 Sm2 76.3(5) . . ?
N3 C25 C26 122.6(9) . . ?
C24 C25 Sm2 74.7(6) . . ?
C24 C25 N3 108.0(11) . . ?
C24 C25 C26 128.5(11) . . ?
C26 C25 Sm2 123.7(8) . . ?
C25 C26 C27 112.1(10) . . ?
C25 C26 C33 110.8(10) . . ?
C25 C26 C35 109.1(10) . . ?
C27 C26 C33 108.6(10) . . ?
C27 C26 C35 108.0(10) . . ?
C33 C26 C35 108.1(10) . . ?
N4 C27 Sm3 70.4(6) . . ?
N4 C27 C26 120.8(11) . . ?
N4 C27 C28 107.0(12) . . ?
C26 C27 Sm3 115.4(8) . . ?
C28 C27 Sm3 79.6(7) . . ?
C28 C27 C26 132.1(12) . . ?
C19 C28 Sm3 77.1(8) 2_556 . ?
C27 C28 Sm3 72.9(7) . . ?
C27 C28 C19 108.9(12) . 2_556 ?
C30 C29 C21 115.9(11) . . ?
C32 C31 C21 114.6(11) . . ?
C34 C33 C26 115.3(10) . . ?
C36 C35 C26 115.5(11) . . ?
O2 C37 C38 106.7(19) . . ?
O2 C37A C38A 106(2) . . ?
C37 C38 C38 99(2) . 2_556 ?
C38A C38A C37A 95(3) 2_556 . ?
O3 C39 C40 100.4(19) . . ?
O3 C39A C40A 98(3) . . ?
C40 C40 C39 99(2) 2_556 . ?
C40A C40A C39A 85(4) 2_556 . ?
C42 C41 C47 112(2) . . ?
C46 C41 C42 125(3) . . ?
C46 C41 C47 123(3) . . ?
C41 C42 C43 113(2) . . ?
C44 C43 C42 125(3) . . ?
C45 C44 C43 117(3) . . ?
C44 C45 C46 120(2) . . ?
C41 C46 C45 119(2) . . ?

loop_
_geom_bond_atom_site_label_1
_geom_bond_atom_site_label_2
_geom_bond_distance
_geom_bond_site_symmetry_2
_geom_bond_publ_flag
Sm1 O2 2.594(11) . ?
Sm1 N1 2.568(9) 2_556 ?
Sm1 N1 2.568(9) . ?
Sm1 N2 2.763(9) . ?
Sm1 N2 2.763(9) 2_556 ?
Sm1 C1 3.029(13) . ?
Sm1 C2 2.858(11) . ?
Sm1 C2 2.858(11) 2_556 ?
Sm1 C9 2.846(12) . ?
Sm1 C9 2.846(12) 2_556 ?
Sm1 C10 2.991(11) . ?
Sm1 C10 2.991(11) 2_556 ?
Sm2 O1 2.441(9) . ?
Sm2 O1 2.413(8) 2_556 ?
Sm2 N1 2.896(9) . ?
Sm2 N3 2.933(7) . ?
Sm2 C4 2.930(11) . ?
Sm2 C5 2.888(13) . ?
Sm2 C6 2.868(13) . ?
Sm2 C7 2.884(11) . ?
Sm2 C22 2.841(11) . ?
Sm2 C23 2.856(11) . ?
Sm2 C24 2.892(11) . ?
Sm2 C25 2.923(11) . ?
Sm3 O3 2.627(14) . ?
Sm3 N3 2.531(9) . ?
Sm3 N3 2.531(9) 2_556 ?
Sm3 N4 2.750(10) 2_556 ?
Sm3 N4 2.750(10) . ?
Sm3 C19 2.991(13) . ?
Sm3 C20 2.883(11) 2_556 ?
Sm3 C20 2.883(11) . ?
Sm3 C27 2.884(13) 2_556 ?
Sm3 C27 2.884(12) . ?
Sm3 C28 2.969(12) 2_556 ?
Sm3 C28 2.969(12) . ?
O2 C37 1.48(2) . ?
O2 C37 1.48(2) 2_556 ?
O2 C37A 1.48(2) . ?
O2 C37A 1.48(2) 2_556 ?
O3 C39 1.39(2) . ?
O3 C39 1.39(2) 2_556 ?
O3 C39A 1.40(3) . ?
O3 C39A 1.40(3) 2_556 ?
N1 C4 1.356(14) . ?
N1 C7 1.432(15) . ?
N2 C2 1.382(14) 2_556 ?
N2 C9 1.373(15) . ?
N3 C22 1.354(14) . ?
N3 C25 1.428(15) . ?
N4 C20 1.402(14) 2_556 ?
N4 C27 1.392(16) . ?
C1 C2 1.387(16) . ?
C1 C10 1.383(18) 2_556 ?
C2 C3 1.519(17) . ?
C3 C4 1.535(18) . ?
C3 C11 1.551(15) . ?
C3 C13 1.546(16) . ?
C4 C5 1.391(16) . ?
C5 C6 1.449(19) . ?
C6 C7 1.404(16) . ?
C7 C8 1.505(17) . ?
C8 C9 1.523(18) . ?
C8 C15 1.547(16) . ?
C8 C17 1.552(16) . ?
C9 C10 1.419(17) . ?
C11 C12 1.544(19) . ?
C13 C14 1.493(19) . ?
C15 C16 1.505(19) . ?
C17 C18 1.525(17) . ?
C19 C20 1.405(16) . ?
C19 C28 1.415(17) 2_556 ?
C20 C21 1.499(16) . ?
C21 C22 1.546(17) . ?
C21 C29 1.540(16) . ?
C21 C31 1.557(16) . ?
C22 C23 1.386(16) . ?
C23 C24 1.395(18) . ?
C24 C25 1.411(16) . ?
C25 C26 1.479(17) . ?
C26 C27 1.505(18) . ?
C26 C33 1.543(17) . ?
C26 C35 1.560(17) . ?
C27 C28 1.393(17) . ?
C29 C30 1.514(18) . ?
C31 C32 1.53(2) . ?
C33 C34 1.54(2) . ?
C35 C36 1.534(18) . ?
C37 C38 1.53(3) . ?
C37A C38A 1.53(3) . ?
C38 C38 1.62(9) 2_556 ?
C38A C38A 1.47(10) 2_556 ?
C39 C40 1.63(3) . ?
C39A C40A 1.64(3) . ?
C40 C40 1.50(8) 2_556 ?
C40A C40A 1.60(15) 2_556 ?
C41 C42 1.37(3) . ?
C41 C46 1.35(3) . ?
C41 C47 1.56(3) . ?
C42 C43 1.40(3) . ?
C43 C44 1.39(3) . ?
C44 C45 1.35(3) . ?
C45 C46 1.42(3) . ?

loop_
_twin_individual_id
_twin_individual_mass_fraction_refined
_oxdiff_twin_reflns_isolated
_oxdiff_twin_reflns_overlapped
_twin_individual_twin_lattice_type
_twin_individual_twin_matrix_11
_twin_individual_twin_matrix_12
_twin_individual_twin_matrix_13
_twin_individual_twin_matrix_21
_twin_individual_twin_matrix_22
_twin_individual_twin_matrix_23
_twin_individual_twin_matrix_31
_twin_individual_twin_matrix_32
_twin_individual_twin_matrix_33
1 0.5896(19) 12642 28270 ref 1.0000 0.0000 0.0000 0.0000 1.0000 0.0000 0.0000 0.0000 1.0000
2 0.4104(19) 0 28270 nmt 1.0001 0.0002 0.0001 0.0001 -0.9998 -0.0002 -0.8313 0.0000 -1.0003

loop_
_exptl_oxdiff_crystal_face_indexfrac_h
_exptl_oxdiff_crystal_face_indexfrac_k
_exptl_oxdiff_crystal_face_indexfrac_l
_exptl_oxdiff_crystal_face_x
_exptl_oxdiff_crystal_face_y
_exptl_oxdiff_crystal_face_z
0.0021 -3.9977 -13.9939 -0.3397 -0.9615 0.0020
-10.0042 6.9935 7.0038 -0.6882 0.5953 0.4447
10.0042 -6.9935 -7.0038 0.6882 -0.5953 -0.4447
8.9975 8.0005 -8.0002 -0.0966 -0.1022 -0.9949
3.0054 -10.9943 -8.9993 0.3552 -0.9103 0.1463
-0.0021 3.9977 13.9939 0.3397 0.9615 -0.0020
4.0032 -6.9965 8.9921 0.9071 0.2905 0.1250
-3.9947 -12.9966 1.9992 0.4159 -0.3964 0.8045
3.9947 12.9966 -1.9992 -0.4159 0.3964 -0.8045
